data_4111720
loop_
_publ_author_name
'Wesley H. Bernskoetter'
'Jaime A. Pool'
'Emil Lobkovsky'
'Paul J. Chirik'

_publ_section_title
;
 Dinitrogen Functionalization with Terminal Alkynes, Amines, and
 Hydrazines Promoted by [(\h5-C5Me4H)2Zr]2(\m2,\h2,\h2-N2): Observation of
 Side-On and End-On Diazenido Complexes in the Reduction of N2 to
 Hydrazine
;
_journal_name_full 'Journal of the American Chemical Society'
_journal_page_first 7901
_journal_page_last 7911
_journal_paper_doi 10.1021/ja050387b
_journal_volume 127
_journal_year 2005
_chemical_formula_sum 'C36 H54 I2 N2 Zr2'
_chemical_formula_weight 951.05
_chemical_name_systematic
;
 ?
;
_space_group_IT_number 14
_symmetry_cell_setting monoclinic
_symmetry_space_group_name_Hall '-P 2yn'
_symmetry_space_group_name_H-M 'P 1 21/n 1'
_atom_sites_solution_hydrogens mixed
_atom_sites_solution_primary direct
_atom_sites_solution_secondary difmap
_audit_creation_method SHELXL-97
_cell_angle_alpha 90.00
_cell_angle_beta 103.166(4)
_cell_angle_gamma 90.00
_cell_formula_units_Z 4
_cell_length_a 9.638(2)
_cell_length_b 21.033(5)
_cell_length_c 18.755(4)
_cell_measurement_temperature 173(2)
_cell_volume 3702.0(14)
_computing_cell_refinement 'Bruker SAINT'
_computing_data_collection 'Bruker SMART'
_computing_data_reduction 'Bruker SAINT'
_computing_molecular_graphics 'Bruker SHELXTL'
_computing_publication_material 'Bruker SHELXTL'
_computing_structure_refinement 'SHELXL-97 (Sheldrick, 1997)'
_computing_structure_solution 'SHELXS-97 (Sheldrick, 1990)'
_diffrn_ambient_temperature 173(2)
_diffrn_measured_fraction_theta_full 0.884
_diffrn_measured_fraction_theta_max 0.884
_diffrn_measurement_device_type 'Bruker 1K CCD area detector'
_diffrn_measurement_method '0.3 deg. omega scans'
_diffrn_radiation_monochromator graphite
_diffrn_radiation_source 'fine-focus sealed tube'
_diffrn_radiation_type MoK\a
_diffrn_radiation_wavelength 0.71073
_diffrn_reflns_av_R_equivalents 0.0500
_diffrn_reflns_av_sigmaI/netI 0.0433
_diffrn_reflns_limit_h_max 14
_diffrn_reflns_limit_h_min -14
_diffrn_reflns_limit_k_max 30
_diffrn_reflns_limit_k_min -32
_diffrn_reflns_limit_l_max 27
_diffrn_reflns_limit_l_min -26
_diffrn_reflns_number 51943
_diffrn_reflns_theta_full 33.14
_diffrn_reflns_theta_max 33.14
_diffrn_reflns_theta_min 2.41
_exptl_absorpt_coefficient_mu 2.257
_exptl_absorpt_correction_T_max 0.6023
_exptl_absorpt_correction_T_min 0.3982
_exptl_absorpt_correction_type SADABS
_exptl_crystal_density_diffrn 1.706
_exptl_crystal_density_meas 0
_exptl_crystal_description block
_exptl_crystal_F_000 1880
_exptl_crystal_size_max 0.50
_exptl_crystal_size_mid 0.35
_exptl_crystal_size_min 0.25
_refine_diff_density_max 0.867
_refine_diff_density_min -1.052
_refine_diff_density_rms 0.126
_refine_ls_extinction_method none
_refine_ls_goodness_of_fit_ref 1.040
_refine_ls_hydrogen_treatment mixed
_refine_ls_matrix_type full
_refine_ls_number_parameters 499
_refine_ls_number_reflns 12478
_refine_ls_number_restraints 0
_refine_ls_restrained_S_all 1.040
_refine_ls_R_factor_all 0.0567
_refine_ls_R_factor_gt 0.0356
_refine_ls_shift/su_max 0.165
_refine_ls_shift/su_mean 0.010
_refine_ls_structure_factor_coef Fsqd
_refine_ls_weighting_details 'calc w=1/[\s^2^(Fo^2^)+(0.0376P)^2^+1.2214P] where P=(Fo^2^+2Fc^2^)/3'
_refine_ls_weighting_scheme calc
_refine_ls_wR_factor_gt 0.0731
_refine_ls_wR_factor_ref 0.0786
_reflns_number_gt 9591
_reflns_number_total 12478
_reflns_threshold_expression >2sigma(I)
_cod_data_source_file ja050387bsi20050325_083617.cif
_cod_data_source_block jd29
_cod_original_cell_volume 3701.8(14)
_cod_database_code 4111720

loop_
_symmetry_equiv_pos_as_xyz
'x, y, z'
'-x+1/2, y+1/2, -z+1/2'
'-x, -y, -z'
'x-1/2, -y-1/2, z-1/2'

loop_
_atom_site_label
_atom_site_type_symbol
_atom_site_fract_x
_atom_site_fract_y
_atom_site_fract_z
_atom_site_U_iso_or_equiv
_atom_site_adp_type
_atom_site_occupancy
_atom_site_symmetry_multiplicity
_atom_site_calc_flag
_atom_site_refinement_flags
I1 I 0.529304(19) 0.139170(8) 0.121585(9) 0.02460(5) Uani 1 1 d .
I2 I 0.237518(19) 0.227959(10) 0.340719(11) 0.03065(5) Uani 1 1 d .
Zr1 Zr 0.58573(2) 0.039194(11) 0.229829(12) 0.01423(5) Uani 1 1 d .
Zr2 Zr 0.53530(2) 0.222429(11) 0.410171(13) 0.01533(5) Uani 1 1 d .
N1 N 0.5349(2) 0.09997(10) 0.30792(11) 0.0171(4) Uani 1 1 d .
H1N H 0.456(3) 0.0949(13) 0.3245(15) 0.015(7) Uiso 1 1 d .
N2 N 0.5818(2) 0.16196(10) 0.33081(12) 0.0177(4) Uani 1 1 d .
H2N H 0.630(4) 0.1757(16) 0.2996(18) 0.030(9) Uiso 1 1 d .
C1 C 0.4437(3) -0.04501(12) 0.14939(14) 0.0210(5) Uani 1 1 d .
C2 C 0.4908(3) -0.07105(12) 0.22019(15) 0.0227(5) Uani 1 1 d .
H2 H 0.553(3) -0.1030(15) 0.2312(17) 0.024(8) Uiso 1 1 d .
C3 C 0.4196(3) -0.04044(13) 0.26898(15) 0.0234(5) Uani 1 1 d .
C4 C 0.3260(3) 0.00534(12) 0.22739(15) 0.0218(5) Uani 1 1 d .
C5 C 0.3399(3) 0.00209(12) 0.15374(15) 0.0211(5) Uani 1 1 d .
C6 C 0.8083(3) -0.01470(13) 0.29752(14) 0.0235(5) Uani 1 1 d .
C7 C 0.7957(3) -0.03015(13) 0.22265(15) 0.0229(5) Uani 1 1 d .
H7 H 0.781(4) -0.0733(17) 0.2039(19) 0.034(9) Uiso 1 1 d .
C8 C 0.8167(3) 0.02556(14) 0.18486(15) 0.0235(5) Uani 1 1 d .
C9 C 0.8460(3) 0.07614(13) 0.23713(16) 0.0234(5) Uani 1 1 d .
C10 C 0.8430(3) 0.05079(14) 0.30640(15) 0.0248(6) Uani 1 1 d .
C11 C 0.7411(3) 0.29167(13) 0.39440(17) 0.0263(6) Uani 1 1 d .
C12 C 0.6830(3) 0.31683(13) 0.45108(17) 0.0240(5) Uani 1 1 d .
H12 H 0.726(4) 0.3161(17) 0.494(2) 0.035(10) Uiso 1 1 d .
C13 C 0.5463(3) 0.34206(12) 0.42078(17) 0.0261(6) Uani 1 1 d .
C14 C 0.5200(3) 0.33277(13) 0.34404(16) 0.0275(6) Uani 1 1 d .
C15 C 0.6395(3) 0.30145(13) 0.32803(16) 0.0276(6) Uani 1 1 d .
C16 C 0.4467(3) 0.13474(13) 0.48426(14) 0.0253(6) Uani 1 1 d .
C17 C 0.5919(3) 0.12330(13) 0.48559(14) 0.0251(6) Uani 1 1 d .
H17 H 0.632(4) 0.0887(17) 0.4644(19) 0.035(9) Uiso 1 1 d .
C18 C 0.6755(3) 0.17207(14) 0.52660(14) 0.0258(6) Uani 1 1 d .
C19 C 0.5808(3) 0.21369(14) 0.55207(14) 0.0261(6) Uani 1 1 d .
C20 C 0.4411(3) 0.19151(14) 0.52521(14) 0.0260(6) Uani 1 1 d .
C21 C 0.4841(4) -0.06603(17) 0.08059(18) 0.0329(7) Uani 1 1 d .
H21B H 0.420(4) -0.0940(18) 0.052(2) 0.042(10) Uiso 1 1 d .
H21A H 0.578(5) -0.085(2) 0.093(2) 0.059(13) Uiso 1 1 d .
H21C H 0.489(5) -0.036(2) 0.053(2) 0.056(13) Uiso 1 1 d .
C22 C 0.2458(4) 0.03579(15) 0.09041(18) 0.0311(6) Uani 1 1 d .
H22B H 0.297(4) 0.0421(18) 0.055(2) 0.046(11) Uiso 1 1 d .
H22A H 0.157(4) 0.0100(19) 0.073(2) 0.054(11) Uiso 1 1 d .
H22C H 0.218(4) 0.0749(16) 0.1033(18) 0.027(8) Uiso 1 1 d .
C23 C 0.2152(3) 0.04317(18) 0.2525(2) 0.0353(7) Uani 1 1 d .
H23C H 0.228(4) 0.0407(19) 0.305(2) 0.056(12) Uiso 1 1 d .
H23B H 0.119(4) 0.0290(17) 0.228(2) 0.045(11) Uiso 1 1 d .
H18A H 0.224(4) 0.084(2) 0.241(2) 0.053(12) Uiso 1 1 d .
C24 C 0.4271(5) -0.05926(19) 0.34677(18) 0.0374(8) Uani 1 1 d .
H24C H 0.345(5) -0.066(2) 0.349(3) 0.070(15) Uiso 1 1 d .
H24B H 0.477(4) -0.025(2) 0.385(2) 0.055(12) Uiso 1 1 d .
H24A H 0.480(5) -0.093(2) 0.360(3) 0.070(15) Uiso 1 1 d .
C25 C 0.8261(4) 0.02877(18) 0.10649(17) 0.0377(7) Uani 1 1 d .
H25A H 0.9243 0.0386 0.1039 0.049 Uiso 1 1 calc R
H25B H 0.7623 0.0621 0.0813 0.049 Uiso 1 1 calc R
H25C H 0.7980 -0.0123 0.0828 0.049 Uiso 1 1 calc R
C26 C 0.8957(3) 0.14152(15) 0.2235(2) 0.0379(7) Uani 1 1 d .
H26A H 0.8579 0.1723 0.2535 0.049 Uiso 1 1 calc R
H26B H 0.8615 0.1523 0.1716 0.049 Uiso 1 1 calc R
H26C H 1.0000 0.1428 0.2364 0.049 Uiso 1 1 calc R
C27 C 0.8860(3) 0.08441(16) 0.37835(17) 0.0355(7) Uani 1 1 d .
H27A H 0.9660 0.1130 0.3776 0.053 Uiso 1 1 calc R
H27B H 0.9149 0.0531 0.4176 0.053 Uiso 1 1 calc R
H27C H 0.8053 0.1092 0.3870 0.053 Uiso 1 1 calc R
C28 C 0.8077(4) -0.06098(18) 0.35914(19) 0.0373(8) Uani 1 1 d .
H28C H 0.749(5) -0.107(2) 0.332(2) 0.068(14) Uiso 1 1 d .
H28B H 0.903(7) -0.079(3) 0.387(4) 0.13(2) Uiso 1 1 d .
H28A H 0.759(5) -0.043(2) 0.389(3) 0.077(15) Uiso 1 1 d .
C29 C 0.8904(4) 0.26705(15) 0.4028(2) 0.0427(9) Uani 1 1 d .
H29A H 0.9490 0.2809 0.4500 0.056 Uiso 1 1 calc R
H29B H 0.9307 0.2837 0.3631 0.056 Uiso 1 1 calc R
H29C H 0.8887 0.2205 0.4007 0.056 Uiso 1 1 calc R
C30 C 0.6601(5) 0.28872(16) 0.25270(19) 0.0481(10) Uani 1 1 d .
H30A H 0.7549 0.3033 0.2492 0.063 Uiso 1 1 calc R
H30B H 0.5874 0.3115 0.2168 0.063 Uiso 1 1 calc R
H30C H 0.6515 0.2430 0.2427 0.063 Uiso 1 1 calc R
C31 C 0.3995(5) 0.36073(18) 0.2874(2) 0.0470(9) Uani 1 1 d .
H31A H 0.423(4) 0.398(2) 0.267(2) 0.053(12) Uiso 1 1 d .
H31B H 0.315(5) 0.366(2) 0.309(3) 0.069(14) Uiso 1 1 d .
H31C H 0.347(5) 0.333(2) 0.247(2) 0.054(12) Uiso 1 1 d .
C32 C 0.4493(4) 0.37620(15) 0.4608(2) 0.0405(8) Uani 1 1 d .
H32A H 0.4810 0.4204 0.4698 0.053 Uiso 1 1 calc R
H32B H 0.4524 0.3549 0.5076 0.053 Uiso 1 1 calc R
H32C H 0.3516 0.3755 0.4310 0.053 Uiso 1 1 calc R
C33 C 0.3249(4) 0.08974(16) 0.45700(18) 0.0376(8) Uani 1 1 d .
H33A H 0.3617 0.0496 0.4422 0.049 Uiso 1 1 calc R
H33B H 0.2587 0.1086 0.4149 0.049 Uiso 1 1 calc R
H33C H 0.2749 0.0816 0.4961 0.049 Uiso 1 1 calc R
C34 C 0.3103(4) 0.21841(17) 0.54532(19) 0.0399(8) Uani 1 1 d .
H34A H 0.3368 0.2373 0.5943 0.052 Uiso 1 1 calc R
H34B H 0.2408 0.1843 0.5450 0.052 Uiso 1 1 calc R
H34C H 0.2683 0.2512 0.5097 0.052 Uiso 1 1 calc R
C35 C 0.6240(5) 0.26397(19) 0.60965(19) 0.0402(8) Uani 1 1 d .
H35B H 0.561(4) 0.300(2) 0.600(2) 0.049(11) Uiso 1 1 d .
H35A H 0.596(6) 0.246(3) 0.653(3) 0.101(19) Uiso 1 1 d .
H35C H 0.716(5) 0.279(2) 0.610(3) 0.068(15) Uiso 1 1 d .
C36 C 0.8352(4) 0.1726(2) 0.5504(2) 0.0394(8) Uani 1 1 d .
H36B H 0.861(5) 0.216(2) 0.556(3) 0.074(16) Uiso 1 1 d .
H36A H 0.888(5) 0.159(2) 0.510(2) 0.058(12) Uiso 1 1 d .
H36C H 0.856(5) 0.145(2) 0.590(3) 0.068(14) Uiso 1 1 d .

loop_
_atom_site_aniso_label
_atom_site_aniso_U_11
_atom_site_aniso_U_22
_atom_site_aniso_U_33
_atom_site_aniso_U_23
_atom_site_aniso_U_13
_atom_site_aniso_U_12
I1 0.02597(9) 0.02406(9) 0.02209(9) 0.00735(7) 0.00197(7) -0.00004(7)
I2 0.01663(9) 0.03937(11) 0.03368(10) 0.00011(8) 0.00098(7) -0.00124(7)
Zr1 0.01609(11) 0.01386(10) 0.01286(10) -0.00039(8) 0.00356(8) 0.00141(8)
Zr2 0.01572(11) 0.01540(11) 0.01479(11) -0.00259(8) 0.00332(8) -0.00010(8)
N1 0.0191(10) 0.0155(10) 0.0176(10) -0.0024(8) 0.0062(8) -0.0016(8)
N2 0.0194(11) 0.0147(10) 0.0203(10) -0.0021(8) 0.0069(8) -0.0015(8)
C1 0.0252(13) 0.0183(12) 0.0186(12) -0.0042(10) 0.0032(10) -0.0028(10)
C2 0.0273(14) 0.0149(12) 0.0259(13) 0.0014(10) 0.0061(11) 0.0020(10)
C3 0.0279(14) 0.0223(13) 0.0207(12) -0.0003(10) 0.0070(10) -0.0066(10)
C4 0.0212(13) 0.0202(12) 0.0247(13) -0.0054(10) 0.0065(10) -0.0042(10)
C5 0.0208(12) 0.0175(12) 0.0232(13) -0.0030(10) 0.0008(10) -0.0040(9)
C6 0.0231(13) 0.0270(14) 0.0197(12) 0.0010(11) 0.0035(10) 0.0103(10)
C7 0.0220(13) 0.0241(13) 0.0218(13) -0.0032(10) 0.0036(10) 0.0080(10)
C8 0.0178(12) 0.0329(15) 0.0214(12) -0.0015(11) 0.0076(10) 0.0035(10)
C9 0.0138(12) 0.0264(13) 0.0300(14) 0.0000(11) 0.0047(10) 0.0010(9)
C10 0.0160(12) 0.0309(14) 0.0257(13) -0.0063(11) 0.0014(10) 0.0054(10)
C11 0.0229(14) 0.0183(12) 0.0397(16) -0.0053(12) 0.0115(12) -0.0041(10)
C12 0.0217(13) 0.0194(13) 0.0286(14) -0.0067(11) 0.0006(11) -0.0060(10)
C13 0.0272(14) 0.0144(11) 0.0366(16) -0.0079(11) 0.0072(12) -0.0001(10)
C14 0.0308(15) 0.0168(12) 0.0321(15) 0.0038(11) 0.0014(12) -0.0025(10)
C15 0.0405(17) 0.0177(12) 0.0273(14) 0.0002(11) 0.0135(12) -0.0081(11)
C16 0.0351(15) 0.0254(13) 0.0159(12) 0.0020(10) 0.0070(11) -0.0050(11)
C17 0.0399(16) 0.0209(13) 0.0146(12) 0.0048(10) 0.0063(11) 0.0061(11)
C18 0.0307(15) 0.0299(15) 0.0146(12) -0.0001(10) 0.0004(10) 0.0044(11)
C19 0.0363(16) 0.0277(14) 0.0143(12) -0.0024(10) 0.0060(11) -0.0004(11)
C20 0.0308(15) 0.0318(15) 0.0172(12) -0.0017(11) 0.0092(11) -0.0029(11)
C21 0.046(2) 0.0321(17) 0.0215(14) -0.0068(13) 0.0092(14) 0.0016(14)
C22 0.0280(16) 0.0249(15) 0.0333(16) 0.0012(13) -0.0075(13) -0.0017(12)
C23 0.0216(15) 0.0383(19) 0.047(2) -0.0152(16) 0.0096(14) -0.0023(13)
C24 0.046(2) 0.043(2) 0.0251(16) 0.0063(14) 0.0120(15) -0.0089(17)
C25 0.0349(17) 0.056(2) 0.0273(15) 0.0008(14) 0.0176(13) 0.0040(15)
C26 0.0235(15) 0.0348(17) 0.054(2) 0.0065(15) 0.0059(14) -0.0032(12)
C27 0.0303(16) 0.0423(18) 0.0280(15) -0.0110(13) -0.0059(12) 0.0116(13)
C28 0.045(2) 0.0394(19) 0.0264(15) 0.0104(14) 0.0062(14) 0.0149(15)
C29 0.0296(17) 0.0264(16) 0.078(3) -0.0031(16) 0.0238(17) -0.0010(12)
C30 0.092(3) 0.0267(16) 0.0354(18) -0.0033(14) 0.034(2) -0.0151(18)
C31 0.047(2) 0.0323(19) 0.052(2) 0.0191(17) -0.0077(18) -0.0036(16)
C32 0.0404(19) 0.0259(15) 0.059(2) -0.0115(15) 0.0191(17) 0.0071(13)
C33 0.051(2) 0.0349(17) 0.0288(16) 0.0008(13) 0.0130(14) -0.0166(15)
C34 0.043(2) 0.050(2) 0.0340(17) -0.0069(15) 0.0236(15) 0.0001(15)
C35 0.052(2) 0.043(2) 0.0258(16) -0.0131(14) 0.0111(15) -0.0030(17)
C36 0.0343(18) 0.050(2) 0.0282(16) 0.0001(16) -0.0044(13) 0.0083(16)

loop_
_atom_type_symbol
_atom_type_description
_atom_type_scat_dispersion_real
_atom_type_scat_dispersion_imag
_atom_type_scat_source
C C 0.0033 0.0016 'International Tables Vol C Tables 4.2.6.8 and 6.1.1.4'
H H 0.0000 0.0000 'International Tables Vol C Tables 4.2.6.8 and 6.1.1.4'
N N 0.0061 0.0033 'International Tables Vol C Tables 4.2.6.8 and 6.1.1.4'
Zr Zr -2.9673 0.5597 'International Tables Vol C Tables 4.2.6.8 and 6.1.1.4'
I I -0.4742 1.8119 'International Tables Vol C Tables 4.2.6.8 and 6.1.1.4'

loop_
_geom_angle_atom_site_label_1
_geom_angle_atom_site_label_2
_geom_angle_atom_site_label_3
_geom_angle
N1 Zr1 C2 118.80(9)
N1 Zr1 C6 103.47(9)
C2 Zr1 C6 82.71(10)
N1 Zr1 C1 132.00(8)
C2 Zr1 C1 32.78(9)
C6 Zr1 C1 105.76(9)
N1 Zr1 C7 135.38(9)
C2 Zr1 C7 75.13(9)
C6 Zr1 C7 32.81(8)
C1 Zr1 C7 83.96(9)
N1 Zr1 C3 86.37(8)
C2 Zr1 C3 32.76(8)
C6 Zr1 C3 94.52(9)
C1 Zr1 C3 54.32(8)
C7 Zr1 C3 101.57(9)
N1 Zr1 C8 131.21(9)
C2 Zr1 C8 101.79(9)
C6 Zr1 C8 53.78(9)
C1 Zr1 C8 96.79(9)
C7 Zr1 C8 32.07(9)
C3 Zr1 C8 132.22(9)
N1 Zr1 C10 84.31(8)
C2 Zr1 C10 114.86(9)
C6 Zr1 C10 32.38(9)
C1 Zr1 C10 136.27(9)
C7 Zr1 C10 53.35(9)
C3 Zr1 C10 119.43(9)
C8 Zr1 C10 53.01(9)
N1 Zr1 C5 103.87(8)
C2 Zr1 C5 53.38(9)
C6 Zr1 C5 135.53(9)
C1 Zr1 C5 32.29(8)
C7 Zr1 C5 116.12(9)
C3 Zr1 C5 53.34(9)
C8 Zr1 C5 122.49(9)
C10 Zr1 C5 167.85(9)
N1 Zr1 C4 78.48(8)
C2 Zr1 C4 53.43(9)
C6 Zr1 C4 126.68(9)
C1 Zr1 C4 53.53(8)
C7 Zr1 C4 128.55(9)
C3 Zr1 C4 32.20(9)
C8 Zr1 C4 150.29(9)
C10 Zr1 C4 146.91(9)
C5 Zr1 C4 31.78(8)
N1 Zr1 C9 99.09(9)
C2 Zr1 C9 128.16(9)
C6 Zr1 C9 53.35(9)
C1 Zr1 C9 128.90(9)
C7 Zr1 C9 53.09(9)
C3 Zr1 C9 147.85(9)
C8 Zr1 C9 32.13(9)
C10 Zr1 C9 31.61(9)
C5 Zr1 C9 150.34(9)
C4 Zr1 C9 177.55(9)
N1 Zr1 I1 90.61(6)
C2 Zr1 I1 128.42(7)
C6 Zr1 I1 133.57(7)
C1 Zr1 I1 95.81(6)
C7 Zr1 I1 114.10(6)
C3 Zr1 I1 130.82(7)
C8 Zr1 I1 83.63(6)
C10 Zr1 I1 109.03(7)
C5 Zr1 I1 80.21(6)
C4 Zr1 I1 99.28(6)
C9 Zr1 I1 81.04(6)
N2 Zr2 C12 120.78(9)
N2 Zr2 C17 80.85(9)
C12 Zr2 C17 117.29(10)
N2 Zr2 C13 130.77(9)
C12 Zr2 C13 32.93(9)
C17 Zr2 C13 141.64(10)
N2 Zr2 C18 101.66(9)
C12 Zr2 C18 84.91(10)
C17 Zr2 C18 32.72(10)
C13 Zr2 C18 110.22(10)
N2 Zr2 C11 88.04(9)
C12 Zr2 C11 32.81(9)
C17 Zr2 C11 117.94(10)
C13 Zr2 C11 54.26(9)
C18 Zr2 C11 93.64(10)
N2 Zr2 C16 95.76(9)
C12 Zr2 C16 130.56(10)
C17 Zr2 C16 32.32(10)
C13 Zr2 C16 133.31(9)
C18 Zr2 C16 53.79(10)
C11 Zr2 C16 147.34(10)
N2 Zr2 C19 132.37(9)
C12 Zr2 C19 77.74(10)
C17 Zr2 C19 53.17(9)
C13 Zr2 C19 89.74(9)
C18 Zr2 C19 32.18(9)
C11 Zr2 C19 101.89(10)
C16 Zr2 C19 52.83(9)
N2 Zr2 C20 127.70(9)
C12 Zr2 C20 103.24(10)
C17 Zr2 C20 52.98(9)
C13 Zr2 C20 101.52(9)
C18 Zr2 C20 52.98(9)
C11 Zr2 C20 132.07(10)
C16 Zr2 C20 32.00(9)
C19 Zr2 C20 31.30(9)
N2 Zr2 C15 78.07(9)
C12 Zr2 C15 53.06(10)
C17 Zr2 C15 142.80(10)
C13 Zr2 C15 53.03(9)
C18 Zr2 C15 125.05(10)
C11 Zr2 C15 31.79(10)
C16 Zr2 C15 173.50(9)
C19 Zr2 C15 130.45(9)
C20 Zr2 C15 153.94(9)
N2 Zr2 C14 101.57(9)
C12 Zr2 C14 53.07(10)
C17 Zr2 C14 169.97(10)
C13 Zr2 C14 31.91(9)
C18 Zr2 C14 137.95(10)
C11 Zr2 C14 52.84(10)
C16 Zr2 C14 154.44(10)
C19 Zr2 C14 121.65(9)
C20 Zr2 C14 128.34(9)
C15 Zr2 C14 31.38(9)
N2 Zr2 I2 93.23(6)
C12 Zr2 I2 123.78(7)
C17 Zr2 I2 110.85(7)
C13 Zr2 I2 90.86(7)
C18 Zr2 I2 133.80(7)
C11 Zr2 I2 130.72(7)
C16 Zr2 I2 81.57(7)
C19 Zr2 I2 112.63(7)
C20 Zr2 I2 83.40(7)
C15 Zr2 I2 100.66(7)
C14 Zr2 I2 78.86(7)
H1N N1 N2 104.1(18)
H1N N1 Zr1 121.9(18)
N2 N1 Zr1 131.94(15)
H2N N2 N1 106(2)
H2N N2 Zr2 121(2)
N1 N2 Zr2 132.35(16)
C2 C1 C5 107.2(2)
C2 C1 C21 127.2(3)
C5 C1 C21 125.4(3)
C2 C1 Zr1 72.25(15)
C5 C1 Zr1 76.67(15)
C21 C1 Zr1 120.7(2)
C1 C2 C3 109.4(2)
C1 C2 Zr1 74.97(15)
C3 C2 Zr1 75.73(15)
C2 C3 C4 107.0(2)
C2 C3 C24 125.8(3)
C4 C3 C24 126.6(3)
C2 C3 Zr1 71.51(15)
C4 C3 Zr1 75.98(15)
C24 C3 Zr1 124.2(2)
C5 C4 C3 108.2(2)
C5 C4 C23 124.4(3)
C3 C4 C23 126.7(3)
C5 C4 Zr1 74.09(15)
C3 C4 Zr1 71.82(15)
C23 C4 Zr1 127.3(2)
C4 C5 C1 108.2(2)
C4 C5 C22 125.1(3)
C1 C5 C22 126.2(3)
C4 C5 Zr1 74.13(15)
C1 C5 Zr1 71.04(15)
C22 C5 Zr1 127.32(19)
C10 C6 C7 107.7(2)
C10 C6 C28 125.3(3)
C7 C6 C28 126.5(3)
C10 C6 Zr1 76.78(15)
C7 C6 Zr1 74.41(15)
C28 C6 Zr1 121.8(2)
C8 C7 C6 108.5(2)
C8 C7 Zr1 75.78(15)
C6 C7 Zr1 72.78(14)
C7 C8 C9 107.6(2)
C7 C8 C25 125.5(3)
C9 C8 C25 126.4(3)
C7 C8 Zr1 72.15(14)
C9 C8 Zr1 75.10(14)
C25 C8 Zr1 124.7(2)
C10 C9 C8 107.9(2)
C10 C9 C26 125.4(3)
C8 C9 C26 125.9(3)
C10 C9 Zr1 73.36(15)
C8 C9 Zr1 72.78(15)
C26 C9 Zr1 127.43(19)
C9 C10 C6 108.2(2)
C9 C10 C27 126.3(3)
C6 C10 C27 125.1(3)
C9 C10 Zr1 75.02(15)
C6 C10 Zr1 70.84(15)
C27 C10 Zr1 125.51(18)
C12 C11 C15 107.1(3)
C12 C11 C29 125.8(3)
C15 C11 C29 126.7(3)
C12 C11 Zr2 70.87(15)
C15 C11 Zr2 77.44(16)
C29 C11 Zr2 123.1(2)
C11 C12 C13 109.3(3)
C11 C12 Zr2 76.31(16)
C13 C12 Zr2 75.97(15)
C12 C13 C14 106.9(2)
C12 C13 C32 127.3(3)
C14 C13 C32 125.7(3)
C12 C13 Zr2 71.10(15)
C14 C13 Zr2 77.76(15)
C32 C13 Zr2 119.7(2)
C13 C14 C15 108.3(3)
C13 C14 C31 126.4(3)
C15 C14 C31 124.5(3)
C13 C14 Zr2 70.33(15)
C15 C14 Zr2 74.20(15)
C31 C14 Zr2 129.2(2)
C11 C15 C14 108.3(2)
C11 C15 C30 126.3(3)
C14 C15 C30 125.0(3)
C11 C15 Zr2 70.77(15)
C14 C15 Zr2 74.42(16)
C30 C15 Zr2 126.4(2)
C17 C16 C20 106.9(2)
C17 C16 C33 126.3(3)
C20 C16 C33 126.0(3)
C17 C16 Zr2 71.47(15)
C20 C16 Zr2 75.43(15)
C33 C16 Zr2 126.71(19)
C16 C17 C18 108.9(2)
C16 C17 Zr2 76.21(16)
C18 C17 Zr2 74.24(16)
C17 C18 C19 107.4(3)
C17 C18 C36 125.7(3)
C19 C18 C36 126.0(3)
C17 C18 Zr2 73.04(15)
C19 C18 Zr2 76.97(16)
C36 C18 Zr2 124.4(2)
C20 C19 C18 108.1(2)
C20 C19 C35 125.3(3)
C18 C19 C35 125.5(3)
C20 C19 Zr2 74.49(15)
C18 C19 Zr2 70.85(15)
C35 C19 Zr2 129.8(2)
C19 C20 C16 108.7(3)
C19 C20 C34 125.0(3)
C16 C20 C34 125.8(3)
C19 C20 Zr2 74.21(15)
C16 C20 Zr2 72.56(14)
C34 C20 Zr2 125.6(2)

loop_
_geom_bond_atom_site_label_1
_geom_bond_atom_site_label_2
_geom_bond_distance
I1 Zr1 2.8871(5)
I2 Zr2 2.8712(6)
Zr1 N1 2.085(2)
Zr1 C2 2.484(3)
Zr1 C6 2.502(3)
Zr1 C1 2.519(3)
Zr1 C7 2.523(3)
Zr1 C3 2.539(3)
Zr1 C8 2.569(3)
Zr1 C10 2.578(3)
Zr1 C5 2.592(3)
Zr1 C4 2.592(3)
Zr1 C9 2.600(3)
Zr2 N2 2.083(2)
Zr2 C12 2.462(3)
Zr2 C17 2.509(3)
Zr2 C13 2.524(3)
Zr2 C18 2.524(3)
Zr2 C11 2.531(3)
Zr2 C16 2.570(3)
Zr2 C19 2.603(3)
Zr2 C20 2.607(3)
Zr2 C15 2.617(3)
Zr2 C14 2.620(3)
N1 H1N 0.89(3)
N1 N2 1.414(3)
N2 H2N 0.88(3)
C1 C2 1.412(4)
C1 C5 1.423(4)
C1 C21 1.497(4)
C2 C3 1.417(4)
C3 C4 1.424(4)
C3 C24 1.497(4)
C4 C5 1.420(4)
C4 C23 1.492(4)
C5 C22 1.498(4)
C6 C10 1.418(4)
C6 C7 1.419(4)
C6 C28 1.512(4)
C7 C8 1.407(4)
C8 C9 1.430(4)
C8 C25 1.495(4)
C9 C10 1.411(4)
C9 C26 1.497(4)
C10 C27 1.496(4)
C11 C12 1.412(4)
C11 C15 1.413(4)
C11 C29 1.504(4)
C12 C13 1.414(4)
C13 C14 1.417(4)
C13 C32 1.507(4)
C14 C15 1.416(4)
C14 C31 1.504(5)
C15 C30 1.495(4)
C16 C17 1.415(4)
C16 C20 1.427(4)
C16 C33 1.504(4)
C17 C18 1.418(4)
C18 C19 1.423(4)
C18 C36 1.502(5)
C19 C20 1.405(4)
C19 C35 1.501(4)
C20 C34 1.506(4)
